data_7220169
loop_
_publ_author_name
'Costa, Fanny Nascimento'
'da Silva, Tiago Fernandes'
'Miguez, Eduardo'
'Barroso, Regina Cely'
'Braz, Delson'
'Barreiro, Eliezer J.'
'Lima, L\'idia Moreira'
'Punzo, Francesco'
'Ferreira, Fabio Furlan'

_publ_section_title
;
 Structural features evolution -- from fluids to solid phase -- and
 crystal morphology study of LASSBio 1601: a cyclohexyl-N-acylhydrazone
 derivative
;
_journal_name_full 'RSC Adv.'
_journal_paper_doi 10.1039/C5RA02696B
_journal_year 2015
_chemical_formula_moiety 'C14 H18 N2 O'
_chemical_formula_sum 'C14 H18 N2 O'
_chemical_formula_weight 230.31
_chemical_name_common LASSBio-1601
_chemical_name_mineral NAH1601
_chemical_name_systematic (E)-N'-benzylidenecyclohexanecarbohydrazide
_space_group_IT_number 2
_symmetry_cell_setting triclinic
_symmetry_Int_Tables_number 2
_symmetry_space_group_name_Hall '-P 1'
_symmetry_space_group_name_H-M 'P -1'
_atom_sites_solution_hydrogens geom
_audit_creation_method 'TOPAS ACADEMIC 5 + PLATON'
_audit_update_record
;
2014-12-22 deposited with the CCDC.
2015-04-24 downloaded from the CCDC.
;
_cell_angle_alpha 52.351(5)
_cell_angle_beta 99.385(5)
_cell_angle_gamma 99.707(3)
_cell_formula_units_Z 2
_cell_length_a 4.7774(3)
_cell_length_b 10.8468(6)
_cell_length_c 15.7986(11)
_cell_measurement_temperature 298(2)
_cell_volume 637.02(8)
_computing_cell_refinement 'Topas Academic v.5'
_computing_data_collection WinXPOW
_computing_data_reduction 'Topas Academic v.5'
_computing_molecular_graphics 'Mercury 3.3.1'
_computing_publication_material 'Mercury 3.3.1'
_computing_structure_refinement 'TOPAS ACADEMIC 5'
_computing_structure_solution 'DASH v3.3.2'
_diffrn_ambient_pressure 100
_diffrn_ambient_temperature 298
_diffrn_measurement_device_type 'Huber 4+2 circles'
_diffrn_radiation_monochromator Si(111)
_diffrn_radiation_probe x-ray
_diffrn_radiation_type 'Cu K\a~1~'
_diffrn_radiation_wavelength 1.54056
_diffrn_source 'sealed X-ray tube'
_diffrn_source_type 'Stoe STADI-P'
_exptl_absorpt_coefficient_mu 0.603
_exptl_absorpt_process_details
;
;
_exptl_crystal_colour white
_exptl_crystal_density_diffrn 1.2010
_exptl_crystal_F_000 248
_pd_calc_method 'Rietveld Refinement'
_pd_char_colour white
_pd_meas_number_of_points 3990
_pd_meas_scan_method step
_pd_proc_2theta_range_inc 0.005
_pd_proc_2theta_range_max 80.395
_pd_proc_2theta_range_min 4.615
_pd_proc_info_excluded_regions none
_pd_proc_ls_background_function '20-term Chebyschev polynomial'
_pd_proc_ls_profile_function 'Fundamental parameters approach'
_pd_proc_ls_prof_R_factor 0.01489
_pd_proc_ls_prof_wR_expected 0.02408
_pd_proc_ls_prof_wR_factor 0.02005
_pd_proc_number_of_points 3990
_pd_spec_mounting 'acetate-cellulose foils'
_pd_spec_mount_mode transmission
_refine_ls_extinction_method none
_refine_ls_goodness_of_fit_all 0.832
_refine_ls_hydrogen_treatment refall
_refine_ls_matrix_type full
_refine_ls_number_constraints 0
_refine_ls_number_parameters 86
_refine_ls_number_restraints 0
_refine_ls_R_I_factor 0.00666
_refine_ls_shift/su_max 0.0001
_refine_ls_shift/su_mean 0.0001
_refine_ls_structure_factor_coef Inet
_refine_ls_weighting_scheme sigma
_reflns_d_resolution_high 12.47181
_reflns_d_resolution_low 1.48848
_reflns_limit_h_max 3
_reflns_limit_h_min 0
_reflns_limit_k_max 7
_reflns_limit_k_min -7
_reflns_limit_l_max 10
_reflns_limit_l_min -10
_reflns_number_total 410
_cod_data_source_file c5ra02696b2.cif
_cod_data_source_block LASSBio_1601
_cod_original_cell_volume 637.03(8)
_cod_database_code 7220169
_publcif_datablock.id {f4648ea8-3c9e-4c02-be9f-3a23ac18e148}

loop_
_symmetry_equiv_pos_as_xyz
'-x, -y, -z'
'x, y, z'

loop_
_atom_site_label
_atom_site_type_symbol
_atom_site_symmetry_multiplicity
_atom_site_fract_x
_atom_site_fract_y
_atom_site_fract_z
_atom_site_occupancy
_atom_site_B_iso_or_equiv
_atom_site_U_iso_or_equiv
C1 C 2 0.780(5) 0.547(4) 0.357(2) 1 3.0(12) 0.03812
C2 C 2 0.605(5) 0.591(3) 0.2555(18) 1 3.0(12) 0.03812
O3 O 2 0.943(3) 0.444(2) 0.4055(12) 1 3.0(12) 0.03812
N4 N 2 0.724(3) 0.617(2) 0.4004(18) 1 3.0(12) 0.03812
C5 C 2 0.741(4) 0.745(3) 0.1603(15) 1 3.0(12) 0.03812
C6 C 2 0.595(5) 0.458(2) 0.2466(18) 1 3.0(12) 0.03812
N8 N 2 0.527(3) 0.724(2) 0.3512(16) 1 3.0(12) 0.03812
C10 C 2 0.592(4) 0.788(3) 0.0529(16) 1 3.0(12) 0.03812
C13 C 2 0.449(4) 0.503(3) 0.1392(15) 1 3.0(12) 0.03812
C16 C 2 0.501(4) 0.785(3) 0.397(2) 1 3.0(12) 0.03812
C17 C 2 0.585(4) 0.654(2) 0.0450(15) 1 3.0(12) 0.03812
C22 C 2 0.305(5) 0.907(4) 0.350(2) 1 3.0(12) 0.03812
C26 C 2 0.185(4) 0.977(3) 0.2462(19) 1 3.0(12) 0.03812
C27 C 2 0.270(4) 0.964(3) 0.4053(16) 1 3.0(12) 0.03812
C28 C 2 -0.001(4) 1.092(3) 0.2009(18) 1 3.0(12) 0.03812
C30 C 2 0.078(4) 1.075(3) 0.3632(18) 1 3.0(12) 0.03812
C32 C 2 -0.057(4) 1.140(3) 0.2604(19) 1 3.0(12) 0.03812
H7 H 2 0.422(5) -0.389(3) -0.7468(18) 1 3.6(14) 0.04574
H9 H 2 0.802(3) -0.420(2) -0.5338(18) 1 3.6(14) 0.04574
H11 H 2 0.929(4) -0.261(3) -0.8348(15) 1 3.6(14) 0.04574
H12 H 2 0.693(4) -0.176(3) -0.8370(15) 1 3.6(14) 0.04574
H14 H 2 0.470(5) -0.628(2) -0.6976(18) 1 3.6(14) 0.04574
H15 H 2 0.769(5) -0.574(2) -0.7439(18) 1 3.6(14) 0.04574
H18 H 2 0.728(4) -0.134(3) -0.9995(16) 1 3.6(14) 0.04574
H19 H 2 0.421(4) -0.182(3) -0.9607(16) 1 3.6(14) 0.04574
H20 H 2 0.245(4) -0.489(3) -0.8656(15) 1 3.6(14) 0.04574
H21 H 2 0.457(4) -0.586(3) -0.8638(15) 1 3.6(14) 0.04574
H23 H 2 0.601(4) -0.244(3) -0.535(2) 1 3.6(14) 0.04574
H24 H 2 0.764(4) -0.375(2) -0.9536(15) 1 3.6(14) 0.04574
H25 H 2 0.467(4) -0.327(2) -1.0170(15) 1 3.6(14) 0.04574
H29 H 2 0.232(4) -0.068(3) -0.7888(19) 1 3.6(14) 0.04574
H31 H 2 0.338(4) -0.073(3) -0.5233(16) 1 3.6(14) 0.04574
H33 H 2 -0.077(4) 0.129(3) -0.8716(18) 1 3.6(14) 0.04574
H34 H 2 0.028(4) 0.124(3) -0.6075(18) 1 3.6(14) 0.04574
H35 H 2 -0.178(4) 0.224(3) -0.7806(19) 1 3.6(14) 0.04574

loop_
_atom_type_symbol
_atom_type_description
_atom_type_scat_dispersion_real
_atom_type_scat_dispersion_imag
_atom_type_scat_source
C C 0.0181 0.0091 'International Tables Vol C Tables 4.2.6.8'
O O 0.0492 0.0322 'International Tables Vol C Tables 4.2.6.8'
N N 0.0311 0.0180 'International Tables Vol C Tables 4.2.6.8'

loop_
_geom_angle_atom_site_label_1
_geom_angle_atom_site_label_2
_geom_angle_atom_site_label_3
_geom_angle
_geom_angle_site_symmetry_1
_geom_angle_site_symmetry_3
_geom_angle_publ_flag
C2 C1 O3 123(3) 1_555 1_555 n
C2 C1 N4 116(3) 1_555 1_555 n
O3 C1 N4 120(3) 1_555 1_555 n
C1 C2 C5 109(2) 1_555 1_555 n
C1 C2 C6 108(2) 1_555 1_555 n
C5 C2 C6 112(2) 1_555 1_555 n
C1 N4 N8 121(2) 1_555 1_555 n
C2 C5 C10 111(2) 1_555 1_555 n
C2 C6 C13 111(2) 1_555 1_555 n
N4 N8 C16 115(2) 1_555 1_555 n
C5 C10 C17 111(2) 1_555 1_555 n
C6 C13 C17 112(2) 1_555 1_555 n
N8 C16 C22 121(3) 1_555 1_555 n
C10 C17 C13 111(2) 1_555 1_555 n
C16 C22 C26 120(3) 1_555 1_555 n
C16 C22 C27 119(3) 1_555 1_555 n
C26 C22 C27 120(3) 1_555 1_555 n
C22 C26 C28 121(3) 1_555 1_555 n
C22 C27 C30 120(3) 1_555 1_555 n
C26 C28 C32 119(2) 1_555 1_555 n
C27 C30 C32 120(2) 1_555 1_555 n
C28 C32 C30 120(2) 1_555 1_555 n

loop_
_geom_bond_atom_site_label_1
_geom_bond_atom_site_label_2
_geom_bond_distance
_geom_bond_site_symmetry_2
_geom_bond_publ_flag
C1 C2 1.50(4) 1_555 n
C1 O3 1.22(4) 1_555 n
C1 N4 1.37(6) 1_555 n
C2 C5 1.54(3) 1_555 n
C2 C6 1.52(5) 1_555 n
N4 N8 1.37(2) 1_555 n
C5 C10 1.53(3) 1_555 n
C6 C13 1.52(3) 1_555 n
N8 C16 1.27(5) 1_555 n
C10 C17 1.53(5) 1_555 n
C13 C17 1.52(2) 1_555 n
C16 C22 1.47(4) 1_555 n
C22 C26 1.38(4) 1_555 n
C22 C27 1.38(6) 1_555 n
C26 C28 1.39(4) 1_555 n
C27 C30 1.39(4) 1_555 n
C28 C32 1.40(5) 1_555 n
C30 C32 1.40(3) 1_555 n
